data_7027185
loop_
_publ_author_name
'Avent, Anthony G.'
'Bonafoux, Dominique'
'Eaborn, Colin'
'Gupta, Sushil K.'
'Hitchcock, Peter B.'
'Smith, J. David'

_publ_section_title
;
 Reaction of tris[(diphenylphosphino)dimethylsilyl]methane with molybdenum
 hexacarbonyl and deprotonation to give a salt with a planar carbanion.
 Crystal structures of (Ph2PMe2Si)3CH and [Li(tmen)2][C(SiMe2PPh2)3],
 tmen&#x2005;=&#x2005;N,N,N&#x200A;&#x2032;,N&#x200A;&#x2032;-tetramethylethane-1,2-diamine
;
_journal_issue 6
_journal_name_full 'Journal of the Chemical Society, Dalton Transactions'
_journal_page_first 831
_journal_paper_doi 10.1039/a808971j
_journal_year 1999
_chemical_formula_structural '[Li(tmeda)2][C(SiMe2PPh2)3]'
_chemical_formula_sum 'C55 H80 Li N4 P3 Si3'
_chemical_formula_weight 981.35
_chemical_name_systematic
; 
 ? 
;
_space_group_IT_number 14
_symmetry_cell_setting monoclinic
_symmetry_space_group_name_Hall '-P 2yn'
_symmetry_space_group_name_H-M 'P 1 21/n 1'
_atom_sites_solution_hydrogens geom
_atom_sites_solution_primary direct
_atom_sites_solution_secondary difmap
_audit_creation_method SHELXL
_cell_angle_alpha 90.00
_cell_angle_beta 90.78(3)
_cell_angle_gamma 90.00
_cell_formula_units_Z 4
_cell_length_a 15.023(4)
_cell_length_b 16.592(4)
_cell_length_c 23.174(11)
_cell_measurement_reflns_used 25
_cell_measurement_temperature 173(2)
_cell_measurement_theta_max 10
_cell_measurement_theta_min 7
_cell_volume 5776(3)
_computing_cell_refinement 'Enraf-Nonius CAD4'
_computing_data_collection 'Enraf-Nonius CAD4'
_computing_molecular_graphics 'CAMERON (Watkin and Pearce,1993)'
_computing_publication_material 'SHELXL-93 (Sheldrick, 1993)'
_computing_structure_refinement 'SHELXL-93 (Sheldrick, 1993)'
_computing_structure_solution 'SHELXS-86 (Sheldrick, 1990)'
_diffrn_ambient_temperature 173(2)
_diffrn_measurement_device ' Enraf-Nonius CAD4'
_diffrn_measurement_method \w--2\q
_diffrn_radiation_monochromator graphite
_diffrn_radiation_source 'fine-focus sealed tube'
_diffrn_radiation_type MoK\a
_diffrn_radiation_wavelength 0.71073
_diffrn_reflns_av_R_equivalents 0.0698
_diffrn_reflns_av_sigmaI/netI 0.1873
_diffrn_reflns_limit_h_max 16
_diffrn_reflns_limit_h_min 0
_diffrn_reflns_limit_k_max 18
_diffrn_reflns_limit_k_min 0
_diffrn_reflns_limit_l_max 25
_diffrn_reflns_limit_l_min -25
_diffrn_reflns_number 8371
_diffrn_reflns_theta_max 22.99
_diffrn_reflns_theta_min 2.02
_diffrn_standards_decay_% 0
_diffrn_standards_interval_time 120
_diffrn_standards_number 2
_exptl_absorpt_coefficient_mu 0.202
_exptl_absorpt_correction_type none
_exptl_crystal_density_diffrn 1.129
_exptl_crystal_F_000 2112
_exptl_crystal_size_max 0.20
_exptl_crystal_size_mid 0.10
_exptl_crystal_size_min 0.05
_refine_diff_density_max 0.333
_refine_diff_density_min -0.301
_refine_diff_density_rms 0.073
_refine_ls_extinction_method none
_refine_ls_goodness_of_fit_all 1.088
_refine_ls_goodness_of_fit_obs 1.269
_refine_ls_hydrogen_treatment riding
_refine_ls_matrix_type full
_refine_ls_number_parameters 595
_refine_ls_number_reflns 8026
_refine_ls_number_restraints 0
_refine_ls_restrained_S_all 1.088
_refine_ls_restrained_S_obs 1.269
_refine_ls_R_factor_all 0.1887
_refine_ls_R_factor_obs 0.0897
_refine_ls_shift/esd_max 0.001
_refine_ls_shift/esd_mean 0.000
_refine_ls_structure_factor_coef Fsqd
_refine_ls_weighting_details 'w=1/[\s^2^(Fo^2^)+(0.0000P)^2^+13.9776P] where P=(Fo^2^+2Fc^2^)/3'
_refine_ls_weighting_scheme calc
_refine_ls_wR_factor_all 0.1789
_refine_ls_wR_factor_obs 0.1445
_reflns_number_observed 4106
_reflns_number_total 8027
_reflns_observed_criterion >2sigma(I)
_cod_data_source_file 808971jsup1.cif
_cod_data_source_block jds-a
_cod_depositor_comments
;
The following automatic conversions were performed:

'_refine_ls_weighting_scheme' value 'calc
w=1/[\s^2^(Fo^2^)+(0.0000P)^2^+13.9776P] where P=(Fo^2^+2Fc^2^)/3'
was changed to 'calc'. New tag '_refine_ls_weighting_details' was
created. The value of the new tag was set to
'w=1/[\s^2^(Fo^2^)+(0.0000P)^2^+13.9776P] where P=(Fo^2^+2Fc^2^)/3'.

Automatic conversion script
Id: cif_fix_values 3143 2015-03-26 13:38:13Z robertas 
;
_cod_original_cell_volume 5775.9(34)
_cod_original_sg_symbol_H-M P2(1)/n
_cod_database_code 7027185

loop_
_symmetry_equiv_pos_as_xyz
'x, y, z'
'x+1/2, -y+1/2, z+1/2'
'-x, -y, -z'
'-x-1/2, y-1/2, -z-1/2'

loop_
_atom_site_aniso_label
_atom_site_aniso_U_11
_atom_site_aniso_U_22
_atom_site_aniso_U_33
_atom_site_aniso_U_23
_atom_site_aniso_U_13
_atom_site_aniso_U_12
P1 0.0207(12) 0.0273(13) 0.0278(12) 0.0008(10) 0.0003(10) -0.0020(11)
P2 0.0302(13) 0.0283(13) 0.0273(12) -0.0011(10) -0.0001(10) -0.0062(11)
P3 0.0291(13) 0.0334(13) 0.0322(13) 0.0013(11) -0.0050(11) -0.0038(11)
Si1 0.0271(13) 0.0248(13) 0.0289(13) -0.0006(11) 0.0022(10) -0.0026(11)
Si2 0.0294(14) 0.0247(13) 0.0247(13) -0.0004(11) 0.0013(10) -0.0053(11)
Si3 0.0238(13) 0.0292(13) 0.0265(12) 0.0038(11) 0.0011(10) -0.0030(11)
C1 0.019(4) 0.029(5) 0.026(4) 0.002(4) 0.003(4) 0.006(4)
C2 0.041(6) 0.044(6) 0.032(5) -0.001(4) 0.005(4) -0.007(5)
C3 0.057(6) 0.030(5) 0.046(6) 0.001(4) 0.016(5) 0.001(5)
C4 0.023(5) 0.035(5) 0.025(5) -0.001(4) 0.000(4) -0.002(4)
C5 0.035(5) 0.052(6) 0.037(5) 0.002(5) 0.001(4) 0.006(5)
C6 0.040(6) 0.055(7) 0.035(6) -0.002(5) 0.012(5) 0.026(5)
C7 0.049(7) 0.043(6) 0.047(6) 0.001(5) -0.008(5) 0.028(5)
C8 0.042(6) 0.037(6) 0.034(5) 0.004(4) -0.002(5) 0.010(5)
C9 0.032(5) 0.030(5) 0.026(5) -0.001(4) -0.001(4) 0.001(4)
C10 0.025(5) 0.031(5) 0.024(5) -0.002(4) 0.009(4) -0.011(4)
C11 0.033(5) 0.032(5) 0.031(5) 0.006(4) -0.004(4) -0.017(4)
C12 0.044(6) 0.061(7) 0.037(6) -0.010(5) -0.001(5) -0.015(6)
C13 0.054(7) 0.033(6) 0.049(6) -0.004(5) 0.009(5) -0.026(5)
C14 0.058(7) 0.028(6) 0.057(7) 0.003(5) 0.004(6) 0.006(5)
C15 0.033(5) 0.022(5) 0.040(5) 0.005(4) 0.001(4) -0.003(4)
C16 0.039(5) 0.024(5) 0.036(5) 0.000(4) 0.004(4) 0.004(4)
C17 0.039(5) 0.034(5) 0.023(5) -0.003(4) 0.001(4) -0.010(4)
C18 0.024(5) 0.025(5) 0.036(5) -0.004(4) 0.006(4) -0.007(4)
C19 0.038(6) 0.039(6) 0.045(6) -0.009(5) 0.012(5) -0.003(5)
C20 0.050(7) 0.037(6) 0.056(7) 0.001(5) 0.006(5) 0.011(5)
C21 0.042(6) 0.025(5) 0.063(7) -0.012(5) 0.004(5) 0.005(5)
C22 0.039(6) 0.040(6) 0.048(6) -0.014(5) 0.012(5) -0.014(5)
C23 0.039(6) 0.040(6) 0.030(5) -0.010(4) -0.003(4) -0.011(5)
C24 0.040(6) 0.028(5) 0.023(5) -0.001(4) -0.001(4) -0.004(5)
C25 0.041(6) 0.036(6) 0.033(5) 0.007(4) 0.006(4) 0.000(5)
C26 0.057(7) 0.042(6) 0.035(6) 0.002(5) 0.018(5) -0.006(5)
C27 0.067(8) 0.041(6) 0.033(6) 0.010(5) 0.000(5) 0.011(6)
C28 0.041(6) 0.047(6) 0.056(7) 0.004(5) 0.005(5) 0.015(5)
C29 0.025(5) 0.045(6) 0.036(5) 0.003(5) 0.011(4) 0.000(4)
C30 0.036(5) 0.051(6) 0.042(6) -0.004(5) 0.002(4) -0.003(5)
C31 0.037(5) 0.042(5) 0.036(5) 0.004(5) -0.004(4) -0.002(5)
C32 0.030(5) 0.032(5) 0.035(5) 0.006(4) 0.004(4) -0.002(4)
C33 0.023(5) 0.039(6) 0.043(6) -0.009(5) -0.006(4) -0.001(4)
C34 0.028(5) 0.043(6) 0.057(7) -0.015(5) 0.003(5) -0.003(5)
C35 0.032(6) 0.045(6) 0.046(6) 0.001(5) 0.008(5) -0.002(5)
C36 0.053(6) 0.039(6) 0.026(5) -0.004(4) 0.006(5) -0.011(5)
C37 0.031(5) 0.041(6) 0.039(6) 0.005(5) -0.002(5) -0.007(5)
C38 0.028(5) 0.039(5) 0.031(5) -0.006(4) 0.000(4) 0.002(5)
C39 0.043(6) 0.055(7) 0.062(7) 0.013(6) -0.019(5) 0.001(5)
C40 0.054(7) 0.076(8) 0.050(7) 0.001(6) -0.020(6) 0.015(6)
C41 0.025(6) 0.106(10) 0.046(7) -0.016(7) -0.004(5) 0.007(7)
C42 0.029(6) 0.079(8) 0.053(7) -0.028(6) 0.000(5) -0.018(6)
C43 0.037(6) 0.045(6) 0.039(6) -0.017(5) 0.009(5) 0.005(5)
Li 0.009(7) 0.035(8) 0.034(8) -0.001(7) -0.011(6) -0.002(6)
N1 0.033(4) 0.033(4) 0.032(4) -0.001(4) 0.001(3) 0.001(4)
N2 0.035(5) 0.040(5) 0.036(4) 0.006(4) -0.002(4) -0.001(4)
N3 0.031(4) 0.046(5) 0.035(4) 0.000(4) 0.002(4) 0.005(4)
N4 0.027(4) 0.033(4) 0.033(4) 0.004(3) -0.003(3) 0.004(4)
C44 0.051(6) 0.049(7) 0.053(6) -0.014(5) 0.006(5) 0.002(5)
C45 0.088(8) 0.043(6) 0.030(5) 0.002(5) -0.004(5) -0.002(6)
C46 0.037(6) 0.046(6) 0.066(7) -0.005(5) 0.003(5) -0.017(5)
C47 0.072(8) 0.045(6) 0.061(7) 0.001(5) -0.019(6) 0.010(6)
C48 0.071(7) 0.038(6) 0.051(7) 0.012(5) -0.011(6) 0.010(6)
C49 0.052(7) 0.069(7) 0.049(6) 0.015(6) 0.012(5) -0.013(6)
C50 0.039(6) 0.056(6) 0.037(5) -0.004(5) 0.009(5) 0.011(5)
C51 0.052(6) 0.070(7) 0.028(5) 0.003(5) -0.003(5) -0.009(6)
C52 0.044(6) 0.064(7) 0.067(7) 0.001(6) -0.005(5) 0.010(6)
C53 0.036(6) 0.064(7) 0.058(7) 0.004(6) 0.005(5) -0.001(5)
C54 0.049(6) 0.039(6) 0.052(6) 0.008(5) -0.008(5) 0.008(5)
C55 0.052(6) 0.034(5) 0.049(6) -0.001(5) 0.002(5) -0.007(5)

loop_
_atom_site_label
_atom_site_type_symbol
_atom_site_fract_x
_atom_site_fract_y
_atom_site_fract_z
_atom_site_U_iso_or_equiv
_atom_site_thermal_displace_type
_atom_site_occupancy
_atom_site_calc_flag
_atom_site_refinement_flags
P1 P 0.07465(13) 0.19776(13) 0.13444(9) 0.0253(5) Uani 1 d .
P2 P 0.21801(14) 0.23226(13) -0.11360(9) 0.0286(6) Uani 1 d .
P3 P 0.36169(15) 0.37923(13) 0.11547(9) 0.0316(6) Uani 1 d .
Si1 Si 0.14168(15) 0.18056(13) 0.04588(9) 0.0269(6) Uani 1 d .
Si2 Si 0.24343(15) 0.30591(13) -0.03002(9) 0.0262(6) Uani 1 d .
Si3 Si 0.32745(14) 0.24797(13) 0.08660(9) 0.0265(5) Uani 1 d .
C1 C 0.2347(5) 0.2474(4) 0.0358(3) 0.025(2) Uani 1 d .
C2 C 0.0488(5) 0.1872(5) -0.0089(3) 0.039(2) Uani 1 d .
H2C H 0.0021(5) 0.1484(5) 0.0009(3) 0.058 Uiso 1 calc R
H2B H 0.0717(5) 0.1749(5) -0.0472(3) 0.058 Uiso 1 calc R
H2A H 0.0239(5) 0.2418(5) -0.0088(3) 0.058 Uiso 1 calc R
C3 C 0.1708(6) 0.0700(5) 0.0476(4) 0.044(2) Uani 1 d .
H3C H 0.1167(6) 0.0382(5) 0.0532(4) 0.066 Uiso 1 calc R
H3B H 0.2128(6) 0.0597(5) 0.0795(4) 0.066 Uiso 1 calc R
H3A H 0.1982(6) 0.0547(5) 0.0111(4) 0.066 Uiso 1 calc R
C4 C -0.0019(5) 0.2825(5) 0.1255(3) 0.028(2) Uani 1 d .
C5 C -0.0734(5) 0.2912(5) 0.1633(4) 0.041(2) Uani 1 d .
H5 H -0.0868(5) 0.2490(5) 0.1895(4) 0.049 Uiso 1 calc R
C6 C -0.1249(6) 0.3606(5) 0.1631(4) 0.044(2) Uani 1 d .
H6 H -0.1731(6) 0.3654(5) 0.1889(4) 0.052 Uiso 1 calc R
C7 C -0.1069(6) 0.4218(6) 0.1260(4) 0.046(3) Uani 1 d .
H7 H -0.1419(6) 0.4695(6) 0.1265(4) 0.056 Uiso 1 calc R
C8 C -0.0386(6) 0.4150(5) 0.0880(4) 0.038(2) Uani 1 d .
H8 H -0.0268(6) 0.4577(5) 0.0620(4) 0.045 Uiso 1 calc R
C9 C 0.0139(5) 0.3456(5) 0.0872(3) 0.029(2) Uani 1 d .
H9 H 0.0609(5) 0.3414(5) 0.0604(3) 0.035 Uiso 1 calc R
C10 C -0.0016(5) 0.1107(5) 0.1359(3) 0.027(2) Uani 1 d .
C11 C -0.0848(5) 0.1086(5) 0.1088(3) 0.032(2) Uani 1 d .
H11 H -0.1063(5) 0.1546(5) 0.0887(3) 0.039 Uiso 1 calc R
C12 C -0.1361(6) 0.0395(6) 0.1113(4) 0.047(3) Uani 1 d .
H12 H -0.1936(6) 0.0390(6) 0.0937(4) 0.057 Uiso 1 calc R
C13 C -0.1048(6) -0.0286(5) 0.1390(4) 0.045(3) Uani 1 d .
H13 H -0.1401(6) -0.0761(5) 0.1397(4) 0.054 Uiso 1 calc R
C14 C -0.0219(6) -0.0275(5) 0.1656(4) 0.048(3) Uani 1 d .
H14 H 0.0004(6) -0.0745(5) 0.1842(4) 0.057 Uiso 1 calc R
C15 C 0.0283(5) 0.0423(4) 0.1650(3) 0.032(2) Uani 1 d .
H15 H 0.0841(5) 0.0437(4) 0.1848(3) 0.038 Uiso 1 calc R
C16 C 0.1559(5) 0.3859(4) -0.0393(3) 0.033(2) Uani 1 d .
H16C H 0.1653(5) 0.4146(4) -0.0757(3) 0.050 Uiso 1 calc R
H16B H 0.1600(5) 0.4241(4) -0.0071(3) 0.050 Uiso 1 calc R
H16A H 0.0969(5) 0.3608(4) -0.0400(3) 0.050 Uiso 1 calc R
C17 C 0.3523(5) 0.3568(5) -0.0437(3) 0.032(2) Uani 1 d .
H17C H 0.3487(5) 0.3863(5) -0.0803(3) 0.048 Uiso 1 calc R
H17B H 0.3996(5) 0.3163(5) -0.0457(3) 0.048 Uiso 1 calc R
H17A H 0.3657(5) 0.3946(5) -0.0123(3) 0.048 Uiso 1 calc R
C18 C 0.3136(5) 0.1646(5) -0.1211(3) 0.028(2) Uani 1 d .
C19 C 0.3451(5) 0.1229(5) -0.0727(4) 0.040(2) Uani 1 d .
H19 H 0.3222(5) 0.1354(5) -0.0358(4) 0.048 Uiso 1 calc R
C20 C 0.4092(6) 0.0634(5) -0.0778(4) 0.048(3) Uani 1 d .
H20 H 0.4301(6) 0.0362(5) -0.0442(4) 0.058 Uiso 1 calc R
C21 C 0.4427(6) 0.0433(5) -0.1304(4) 0.044(2) Uani 1 d .
H21 H 0.4861(6) 0.0019(5) -0.1335(4) 0.052 Uiso 1 calc R
C22 C 0.4128(6) 0.0839(5) -0.1787(4) 0.042(2) Uani 1 d .
H22 H 0.4363(6) 0.0711(5) -0.2154(4) 0.050 Uiso 1 calc R
C23 C 0.3487(5) 0.1432(5) -0.1740(3) 0.036(2) Uani 1 d .
H23 H 0.3281(5) 0.1700(5) -0.2078(3) 0.043 Uiso 1 calc R
C24 C 0.2314(5) 0.3088(5) -0.1700(3) 0.031(2) Uani 1 d .
C25 C 0.3109(6) 0.3330(5) -0.1949(3) 0.037(2) Uani 1 d .
H25 H 0.3655(6) 0.3100(5) -0.1818(3) 0.044 Uiso 1 calc R
C26 C 0.3117(6) 0.3903(5) -0.2386(4) 0.045(2) Uani 1 d .
H26 H 0.3661(6) 0.4052(5) -0.2561(4) 0.054 Uiso 1 calc R
C27 C 0.2327(7) 0.4255(5) -0.2566(4) 0.047(3) Uani 1 d .
H27 H 0.2332(7) 0.4648(5) -0.2864(4) 0.056 Uiso 1 calc R
C28 C 0.1548(6) 0.4046(5) -0.2322(4) 0.048(3) Uani 1 d .
H28 H 0.1010(6) 0.4298(5) -0.2445(4) 0.058 Uiso 1 calc R
C29 C 0.1534(5) 0.3466(5) -0.1893(3) 0.036(2) Uani 1 d .
H29 H 0.0983(5) 0.3322(5) -0.1727(3) 0.043 Uiso 1 calc R
C30 C 0.4370(5) 0.2108(5) 0.0591(3) 0.043(2) Uani 1 d .
H30C H 0.4820(5) 0.2138(5) 0.0900(3) 0.064 Uiso 1 calc R
H30B H 0.4555(5) 0.2444(5) 0.0266(3) 0.064 Uiso 1 calc R
H30A H 0.4307(5) 0.1548(5) 0.0462(3) 0.064 Uiso 1 calc R
C31 C 0.3101(5) 0.1858(5) 0.1538(3) 0.038(2) Uani 1 d .
H31C H 0.3631(5) 0.1894(5) 0.1787(3) 0.058 Uiso 1 calc R
H31B H 0.2998(5) 0.1295(5) 0.1429(3) 0.058 Uiso 1 calc R
H31A H 0.2583(5) 0.2063(5) 0.1745(3) 0.058 Uiso 1 calc R
C32 C 0.2870(5) 0.3984(5) 0.1762(3) 0.032(2) Uani 1 d .
C33 C 0.1957(5) 0.3913(5) 0.1671(4) 0.035(2) Uani 1 d .
H33 H 0.1741(5) 0.3714(5) 0.1311(4) 0.042 Uiso 1 calc R
C34 C 0.1352(6) 0.4126(5) 0.2092(4) 0.042(2) Uani 1 d .
H34 H 0.0731(6) 0.4078(5) 0.2016(4) 0.051 Uiso 1 calc R
C35 C 0.1649(6) 0.4405(5) 0.2615(4) 0.041(2) Uani 1 d .
H35 H 0.1236(6) 0.4547(5) 0.2905(4) 0.049 Uiso 1 calc R
C36 C 0.2550(6) 0.4480(5) 0.2722(3) 0.039(2) Uani 1 d .
H36 H 0.2753(6) 0.4679(5) 0.3085(3) 0.047 Uiso 1 calc R
C37 C 0.3163(6) 0.4268(5) 0.2308(4) 0.037(2) Uani 1 d .
H37 H 0.3782(6) 0.4313(5) 0.2390(4) 0.045 Uiso 1 calc R
C38 C 0.4719(5) 0.3752(5) 0.1517(3) 0.033(2) Uani 1 d .
C39 C 0.4948(6) 0.3221(6) 0.1947(4) 0.053(3) Uani 1 d .
H39 H 0.4532(6) 0.2821(6) 0.2058(4) 0.064 Uiso 1 calc R
C40 C 0.5769(7) 0.3250(7) 0.2222(4) 0.060(3) Uani 1 d .
H40 H 0.5924(7) 0.2865(7) 0.2509(4) 0.072 Uiso 1 calc R
C41 C 0.6349(6) 0.3841(7) 0.2075(4) 0.059(3) Uani 1 d .
H41 H 0.6903(6) 0.3877(7) 0.2275(4) 0.071 Uiso 1 calc R
C42 C 0.6162(6) 0.4381(6) 0.1650(4) 0.054(3) Uani 1 d .
H42 H 0.6582(6) 0.4782(6) 0.1546(4) 0.065 Uiso 1 calc R
C43 C 0.5339(6) 0.4328(5) 0.1374(4) 0.040(2) Uani 1 d .
H43 H 0.5198(6) 0.4702(5) 0.1076(4) 0.048 Uiso 1 calc R
Li Li 0.2166(7) 0.2053(8) 0.4108(5) 0.026(3) Uani 1 d .
N1 N 0.2149(4) 0.3146(4) 0.4585(3) 0.033(2) Uani 1 d .
N2 N 0.1937(4) 0.1450(4) 0.4875(3) 0.037(2) Uani 1 d .
N3 N 0.3295(4) 0.1711(4) 0.3604(3) 0.038(2) Uani 1 d .
N4 N 0.1327(4) 0.1879(4) 0.3379(3) 0.031(2) Uani 1 d .
C44 C 0.1873(6) 0.2887(5) 0.5153(4) 0.051(3) Uani 1 d .
H44B H 0.1215(6) 0.2896(5) 0.5168(4) 0.061 Uiso 1 calc R
H44A H 0.2103(6) 0.3275(5) 0.5444(4) 0.061 Uiso 1 calc R
C45 C 0.2194(7) 0.2063(5) 0.5305(4) 0.054(3) Uani 1 d .
H45B H 0.2851(7) 0.2074(5) 0.5344(4) 0.065 Uiso 1 calc R
H45A H 0.1950(7) 0.1909(5) 0.5684(4) 0.065 Uiso 1 calc R
C46 C 0.3076(5) 0.3420(5) 0.4611(4) 0.050(3) Uani 1 d .
H46C H 0.3259(5) 0.3593(5) 0.4226(4) 0.075 Uiso 1 calc R
H46B H 0.3459(5) 0.2977(5) 0.4743(4) 0.075 Uiso 1 calc R
H46A H 0.3129(5) 0.3873(5) 0.4880(4) 0.075 Uiso 1 calc R
C47 C 0.1590(6) 0.3825(5) 0.4389(4) 0.060(3) Uani 1 d .
H47C H 0.1778(6) 0.3998(5) 0.4005(4) 0.090 Uiso 1 calc R
H47B H 0.1654(6) 0.4275(5) 0.4661(4) 0.090 Uiso 1 calc R
H47A H 0.0965(6) 0.3655(5) 0.4371(4) 0.090 Uiso 1 calc R
C48 C 0.2370(6) 0.0688(5) 0.5014(4) 0.054(3) Uani 1 d .
H48C H 0.3017(6) 0.0762(5) 0.5016(4) 0.080 Uiso 1 calc R
H48B H 0.2203(6) 0.0284(5) 0.4723(4) 0.080 Uiso 1 calc R
H48A H 0.2181(6) 0.0505(5) 0.5395(4) 0.080 Uiso 1 calc R
C49 C 0.0977(6) 0.1317(6) 0.4876(4) 0.057(3) Uani 1 d .
H49C H 0.0670(6) 0.1823(6) 0.4784(4) 0.085 Uiso 1 calc R
H49B H 0.0797(6) 0.1130(6) 0.5259(4) 0.085 Uiso 1 calc R
H49A H 0.0819(6) 0.0909(6) 0.4587(4) 0.085 Uiso 1 calc R
C50 C 0.2802(5) 0.1341(5) 0.3113(4) 0.044(2) Uani 1 d .
H50B H 0.2601(5) 0.0796(5) 0.3226(4) 0.053 Uiso 1 calc R
H50A H 0.3208(5) 0.1282(5) 0.2783(4) 0.053 Uiso 1 calc R
C51 C 0.2004(6) 0.1836(6) 0.2927(3) 0.050(3) Uani 1 d .
H51B H 0.2202(6) 0.2389(6) 0.2831(3) 0.060 Uiso 1 calc R
H51A H 0.1736(6) 0.1596(6) 0.2575(3) 0.060 Uiso 1 calc R
C52 C 0.3895(6) 0.1104(6) 0.3857(4) 0.058(3) Uani 1 d .
H52C H 0.3545(6) 0.0649(6) 0.3999(4) 0.087 Uiso 1 calc R
H52B H 0.4234(6) 0.1345(6) 0.4178(4) 0.087 Uiso 1 calc R
H52A H 0.4307(6) 0.0914(6) 0.3562(4) 0.087 Uiso 1 calc R
C53 C 0.3854(5) 0.2379(6) 0.3397(4) 0.052(3) Uani 1 d .
H53C H 0.3474(5) 0.2798(6) 0.3225(4) 0.079 Uiso 1 calc R
H53B H 0.4267(5) 0.2177(6) 0.3107(4) 0.079 Uiso 1 calc R
H53A H 0.4193(5) 0.2608(6) 0.3722(4) 0.079 Uiso 1 calc R
C54 C 0.0698(6) 0.2545(5) 0.3249(4) 0.047(2) Uani 1 d .
H54C H 0.1024(6) 0.3056(5) 0.3240(4) 0.070 Uiso 1 calc R
H54B H 0.0244(6) 0.2568(5) 0.3548(4) 0.070 Uiso 1 calc R
H54A H 0.0412(6) 0.2451(5) 0.2873(4) 0.070 Uiso 1 calc R
C55 C 0.0809(6) 0.1146(5) 0.3386(4) 0.045(2) Uani 1 d .
H55C H 0.0360(6) 0.1181(5) 0.3688(4) 0.067 Uiso 1 calc R
H55B H 0.1203(6) 0.0686(5) 0.3464(4) 0.067 Uiso 1 calc R
H55A H 0.0513(6) 0.1073(5) 0.3010(4) 0.067 Uiso 1 calc R

loop_
_atom_type_symbol
_atom_type_description
_atom_type_scat_dispersion_real
_atom_type_scat_dispersion_imag
_atom_type_scat_source
C C 0.0033 0.0016 'International Tables Vol C Tables 4.2.6.8 and 6.1.1.4'
H H 0.0000 0.0000 'International Tables Vol C Tables 4.2.6.8 and 6.1.1.4'
N N 0.0061 0.0033 'International Tables Vol C Tables 4.2.6.8 and 6.1.1.4'
P P 0.1023 0.0942 'International Tables Vol C Tables 4.2.6.8 and 6.1.1.4'
Si Si 0.0817 0.0704 'International Tables Vol C Tables 4.2.6.8 and 6.1.1.4'
Li Li -0.0003 0.0001 'International Tables Vol C Tables 4.2.6.8 and 6.1.1.4'

loop_
_geom_angle_atom_site_label_1
_geom_angle_atom_site_label_2
_geom_angle_atom_site_label_3
_geom_angle
C4 P1 C10 102.4(3)
C4 P1 Si1 106.0(3)
C10 P1 Si1 101.4(3)
C18 P2 C24 105.2(4)
C18 P2 Si2 106.3(3)
C24 P2 Si2 102.2(3)
C32 P3 C38 102.2(4)
C32 P3 Si3 104.2(3)
C38 P3 Si3 106.8(3)
C1 Si1 C2 116.6(3)
C1 Si1 C3 114.9(4)
C2 Si1 C3 104.0(4)
C1 Si1 P1 112.7(2)
C2 Si1 P1 105.3(3)
C3 Si1 P1 101.8(3)
C1 Si2 C17 117.2(3)
C1 Si2 C16 114.6(3)
C17 Si2 C16 105.9(4)
C1 Si2 P2 114.1(3)
C17 Si2 P2 103.3(2)
C16 Si2 P2 99.8(3)
C1 Si3 C30 116.6(3)
C1 Si3 C31 114.7(3)
C30 Si3 C31 103.4(4)
C1 Si3 P3 110.8(3)
C30 Si3 P3 102.3(3)
C31 Si3 P3 107.8(3)
Si1 C1 Si3 120.7(4)
Si1 C1 Si2 120.2(4)
Si3 C1 Si2 118.6(4)
C9 C4 C5 117.3(7)
C9 C4 P1 122.5(6)
C5 C4 P1 119.7(6)
C6 C5 C4 120.9(8)
C7 C6 C5 120.5(8)
C6 C7 C8 120.2(8)
C7 C8 C9 120.5(8)
C4 C9 C8 120.6(8)
C11 C10 C15 118.7(7)
C11 C10 P1 124.5(6)
C15 C10 P1 116.7(6)
C12 C11 C10 120.1(8)
C13 C12 C11 120.7(8)
C12 C13 C14 119.7(8)
C13 C14 C15 119.7(8)
C14 C15 C10 120.9(8)
C23 C18 C19 117.0(8)
C23 C18 P2 123.2(7)
C19 C18 P2 119.1(6)
C20 C19 C18 121.0(8)
C21 C20 C19 121.0(9)
C20 C21 C22 119.0(9)
C21 C22 C23 120.3(8)
C22 C23 C18 121.7(8)
C25 C24 C29 117.2(7)
C25 C24 P2 126.7(6)
C29 C24 P2 116.0(6)
C26 C25 C24 121.0(8)
C27 C26 C25 119.6(9)
C28 C27 C26 120.7(8)
C27 C28 C29 120.0(8)
C28 C29 C24 121.4(8)
C33 C32 C37 117.2(8)
C33 C32 P3 118.7(6)
C37 C32 P3 123.8(6)
C34 C33 C32 121.8(8)
C35 C34 C33 120.1(8)
C34 C35 C36 119.8(8)
C35 C36 C37 120.9(8)
C36 C37 C32 120.2(8)
C39 C38 C43 117.2(8)
C39 C38 P3 124.6(7)
C43 C38 P3 118.1(7)
C38 C39 C40 121.8(9)
C41 C40 C39 118.8(10)
C42 C41 C40 122.1(9)
C41 C42 C43 117.8(10)
C38 C43 C42 122.3(9)
N2 Li N4 121.0(6)
N2 Li N1 87.9(5)
N4 Li N1 121.4(6)
N2 Li N3 118.7(6)
N4 Li N3 89.7(5)
N1 Li N3 121.6(6)
C44 N1 C46 109.8(7)
C44 N1 C47 109.7(7)
C46 N1 C47 108.2(7)
C44 N1 Li 103.1(6)
C46 N1 Li 105.5(6)
C47 N1 Li 120.2(6)
C48 N2 C49 107.9(7)
C48 N2 C45 109.8(6)
C49 N2 C45 110.7(7)
C48 N2 Li 122.0(6)
C49 N2 Li 104.5(6)
C45 N2 Li 101.6(6)
C52 N3 C53 107.2(6)
C52 N3 C50 108.7(7)
C53 N3 C50 110.1(6)
C52 N3 Li 116.7(6)
C53 N3 Li 115.8(6)
C50 N3 Li 97.9(5)
C55 N4 C51 110.2(7)
C55 N4 C54 106.8(6)
C51 N4 C54 109.6(6)
C55 N4 Li 115.0(6)
C51 N4 Li 99.5(6)
C54 N4 Li 115.6(6)
N1 C44 C45 112.9(7)
N2 C45 C44 113.2(7)
N3 C50 C51 112.3(7)
N4 C51 C50 112.1(7)

loop_
_geom_bond_atom_site_label_1
_geom_bond_atom_site_label_2
_geom_bond_distance
P1 C4 1.826(8)
P1 C10 1.844(8)
P1 Si1 2.316(3)
P2 C18 1.832(8)
P2 C24 1.835(8)
P2 Si2 2.318(3)
P3 C32 1.839(8)
P3 C38 1.847(8)
P3 Si3 2.334(3)
Si1 C1 1.802(7)
Si1 C2 1.876(7)
Si1 C3 1.886(8)
Si2 C1 1.815(7)
Si2 C17 1.872(7)
Si2 C16 1.878(7)
Si3 C1 1.811(7)
Si3 C30 1.877(8)
Si3 C31 1.888(8)
C4 C9 1.396(10)
C4 C5 1.404(10)
C5 C6 1.387(11)
C6 C7 1.359(11)
C7 C8 1.364(11)
C8 C9 1.396(10)
C10 C11 1.390(10)
C10 C15 1.392(10)
C11 C12 1.382(10)
C12 C13 1.379(11)
C13 C14 1.382(11)
C14 C15 1.383(11)
C18 C23 1.387(10)
C18 C19 1.394(10)
C19 C20 1.384(11)
C20 C21 1.367(11)
C21 C22 1.377(11)
C22 C23 1.382(11)
C24 C25 1.393(10)
C24 C29 1.398(10)
C25 C26 1.390(10)
C26 C27 1.381(11)
C27 C28 1.352(12)
C28 C29 1.384(11)
C32 C33 1.390(10)
C32 C37 1.414(10)
C33 C34 1.387(11)
C34 C35 1.368(11)
C35 C36 1.378(11)
C36 C37 1.385(11)
C38 C39 1.371(11)
C38 C43 1.377(11)
C39 C40 1.381(11)
C40 C41 1.358(13)
C41 C42 1.356(13)
C42 C43 1.388(11)
Li N2 2.073(14)
Li N4 2.115(13)
Li N1 2.123(14)
Li N3 2.149(14)
N1 C44 1.451(10)
N1 C46 1.466(9)
N1 C47 1.474(10)
N2 C48 1.455(9)
N2 C49 1.459(10)
N2 C45 1.472(10)
N3 C52 1.468(10)
N3 C53 1.476(10)
N3 C50 1.481(9)
N4 C55 1.444(9)
N4 C51 1.471(9)
N4 C54 1.481(9)
C44 C45 1.491(11)
C50 C51 1.512(11)
